data_7203469
loop_
_publ_author_name
'Billing, David G.'
'Lemmerer, Andreas'

_publ_section_title
;
 Synthesis and crystal structures of inorganic?organic hybrids
 incorporating an aromatic amine with a chiral functional group
;
_journal_issue 9
_journal_name_full CrystEngComm
_journal_page_first 686
_journal_paper_doi 10.1039/b606987h
_journal_volume 8
_journal_year 2006
_chemical_absolute_configuration rmad
_chemical_formula_moiety 'C8 H12 N, Cl3 Pb'
_chemical_formula_sum 'C8 H12 Cl3 N Pb'
_chemical_formula_weight 435.73
_chemical_name_common (S-(beta)-phenethylammonium)trichloroplumbate(ii)
_chemical_name_systematic
;
(S-(\b)-phenethylammonium)trichloroplumbate(II)
;
_space_group_IT_number 19
_symmetry_cell_setting orthorhombic
_symmetry_space_group_name_Hall 'P 2ac 2ab'
_symmetry_space_group_name_H-M 'P 21 21 21'
_atom_sites_solution_hydrogens geom
_atom_sites_solution_primary direct
_atom_sites_solution_secondary difmap
_audit_conform_dict_location ftp://ftp.iucr.org/pub/cif_core.dic
_audit_conform_dict_name cif_core.dic
_audit_conform_dict_version 2.3
_audit_creation_date 2006-04-04T08:39:11-00:00
_audit_creation_method 'WinGX routine CIF_UPDATE'
_cell_angle_alpha 90
_cell_angle_beta 90
_cell_angle_gamma 90
_cell_formula_units_Z 4
_cell_length_a 7.6917(15)
_cell_length_b 7.7273(15)
_cell_length_c 20.524(4)
_cell_measurement_reflns_used 901
_cell_measurement_temperature 293(2)
_cell_measurement_theta_max 28.279
_cell_measurement_theta_min 2.998
_cell_volume 1219.9(4)
_computing_cell_refinement 'Bruker SAINT+ (Bruker, 1999)'
_computing_data_collection 'Bruker SMART-NT (Bruker, 1998)'
_computing_data_reduction 'Bruker SAINT+ (Bruker, 1999)'
_computing_molecular_graphics
;
Ortep-3 for Windows (Farrugia, 1997) and DIAMOND (Brandenburg, 1999)
;
_computing_publication_material
;
WinGX publication routines (Farrugia, 1999) and PLATON (Spek, 2002)
;
_computing_structure_refinement 'SHELXL-97 (Sheldrick, 1997b)'
_computing_structure_solution 'SHELXS-97 (Sheldrick, 1997a)'
_diffrn_ambient_temperature 293(2)
_diffrn_measured_fraction_theta_full 0.999
_diffrn_measured_fraction_theta_max 0.999
_diffrn_measurement_device_type 'SMART 1K CCD area detector'
_diffrn_measurement_method 'phi and omega scans'
_diffrn_radiation_monochromator graphite
_diffrn_radiation_type MoK\a
_diffrn_radiation_wavelength 0.71073
_diffrn_reflns_av_R_equivalents 0.0755
_diffrn_reflns_av_unetI/netI 0.0574
_diffrn_reflns_limit_h_max 9
_diffrn_reflns_limit_h_min -10
_diffrn_reflns_limit_k_max 7
_diffrn_reflns_limit_k_min -10
_diffrn_reflns_limit_l_max 24
_diffrn_reflns_limit_l_min -27
_diffrn_reflns_number 8272
_diffrn_reflns_theta_full 28
_diffrn_reflns_theta_max 28
_diffrn_reflns_theta_min 1.98
_exptl_absorpt_coefficient_mu 14.446
_exptl_absorpt_correction_T_max 0.1541
_exptl_absorpt_correction_T_min 0.015
_exptl_absorpt_correction_type integration
_exptl_absorpt_process_details 'Bruker XPREP (Bruker, 1999)'
_exptl_crystal_colour colourless
_exptl_crystal_density_diffrn 2.373
_exptl_crystal_density_method 'not measured'
_exptl_crystal_description irregular
_exptl_crystal_F_000 800
_exptl_crystal_size_max 0.4
_exptl_crystal_size_mid 0.32
_exptl_crystal_size_min 0.15
_refine_diff_density_max 1.977
_refine_diff_density_min -0.41
_refine_diff_density_rms 0.242
_refine_ls_abs_structure_details 'Flack H D (1983), 1208 Friedel pairs'
_refine_ls_abs_structure_Flack -0.011(7)
_refine_ls_extinction_coef 0.0253(6)
_refine_ls_extinction_expression Fc^*^=kFc[1+0.001xFc^2^\l^3^/sin(2\q)]^-1/4^
_refine_ls_extinction_method SHELXL
_refine_ls_goodness_of_fit_ref 1.049
_refine_ls_hydrogen_treatment constr
_refine_ls_matrix_type full
_refine_ls_number_parameters 119
_refine_ls_number_reflns 2922
_refine_ls_number_restraints 0
_refine_ls_restrained_S_all 1.049
_refine_ls_R_factor_all 0.0279
_refine_ls_R_factor_gt 0.0254
_refine_ls_shift/su_max 0.001
_refine_ls_shift/su_mean 0
_refine_ls_structure_factor_coef Fsqd
_refine_ls_weighting_details 'calc w=1/[\s^2^(Fo^2^)+(0.0236P)^2^+0.0000P] where P=(Fo^2^+2Fc^2^)/3'
_refine_ls_weighting_scheme calc
_refine_ls_wR_factor_gt 0.0609
_refine_ls_wR_factor_ref 0.0619
_reflns_number_gt 2753
_reflns_number_total 2922
_reflns_threshold_expression >2sigma(I)
_cod_data_source_file b606987h.txt
_cod_data_source_block 1
_cod_depositor_comments
;
The following automatic conversions were performed:
'_symmetry_cell_setting' value 'Orthorhombic' changed to 'orthorhombic'
according to '/home/saulius/struct/CIF-dictionaries/cif_core.dic'
dictionary named 'cif_core.dic' version 2.4.1 from 2010-06-29.

Automatic conversion script
Id: cif_fix_enum 1527 2010-12-29 10:47:43Z saulius 
;
_cod_original_cell_volume 1219.8(4)
_cod_original_sg_symbol_H-M P2(1)2(1)2(1)
_cod_database_code 7203469

loop_
_symmetry_equiv_pos_as_xyz
'x, y, z'
'-x+1/2, -y, z+1/2'
'x+1/2, -y+1/2, -z'
'-x, y+1/2, -z+1/2'

loop_
_atom_site_label
_atom_site_type_symbol
_atom_site_fract_x
_atom_site_fract_y
_atom_site_fract_z
_atom_site_U_iso_or_equiv
_atom_site_adp_type
_atom_site_occupancy
_atom_site_symmetry_multiplicity
_atom_site_calc_flag
_atom_site_refinement_flags
_atom_site_disorder_assembly
_atom_site_disorder_group
C1 C 0.9563(8) 0.5687(7) 0.4516(3) 0.0360(11) Uani 1 1 d . . .
C2 C 1.0897(10) 0.5883(10) 0.4958(4) 0.0578(19) Uani 1 1 d . . .
H2 H 1.1757 0.6702 0.4879 0.069 Uiso 1 1 calc R . .
C3 C 1.0982(12) 0.4889(12) 0.5517(4) 0.070(2) Uani 1 1 d . . .
H3 H 1.192 0.5003 0.5799 0.084 Uiso 1 1 calc R . .
C4 C 0.9670(11) 0.3725(9) 0.5655(3) 0.0526(18) Uani 1 1 d . . .
H4 H 0.9704 0.3062 0.6033 0.063 Uiso 1 1 calc R . .
C5 C 0.8317(11) 0.3563(11) 0.5225(4) 0.061(2) Uani 1 1 d . . .
H5 H 0.7421 0.2793 0.5318 0.073 Uiso 1 1 calc R . .
C6 C 0.8255(10) 0.4523(9) 0.4654(4) 0.0536(17) Uani 1 1 d . . .
H6 H 0.7333 0.4382 0.4366 0.064 Uiso 1 1 calc R . .
C7 C 0.9486(8) 0.6710(7) 0.3882(3) 0.0379(12) Uani 1 1 d . . .
H7 H 0.8263 0.6916 0.3773 0.045 Uiso 1 1 calc R . .
C8 C 1.0415(11) 0.8413(7) 0.3886(4) 0.0529(17) Uani 1 1 d . . .
H8A H 1.0268 0.897 0.3472 0.079 Uiso 1 1 calc R . .
H8B H 1.1631 0.8226 0.3966 0.079 Uiso 1 1 calc R . .
H8C H 0.9942 0.9134 0.4223 0.079 Uiso 1 1 calc R . .
N1 N 1.0279(7) 0.5598(5) 0.3354(2) 0.0371(10) Uani 1 1 d . . .
H1A H 0.973 0.4585 0.334 0.056 Uiso 1 1 calc R . .
H1B H 1.1399 0.5425 0.3441 0.056 Uiso 1 1 calc R . .
H1C H 1.0173 0.613 0.2972 0.056 Uiso 1 1 calc R . .
Cl1 Cl 0.4572(2) 0.59145(17) 0.35095(6) 0.0376(3) Uani 1 1 d . . .
Cl3 Cl 0.75396(19) 0.23658(17) 0.29542(7) 0.0356(3) Uani 1 1 d . . .
Cl2 Cl 0.76506(18) 0.72196(17) 0.22471(8) 0.0389(3) Uani 1 1 d . . .
Pb1 Pb 0.51006(3) 0.43844(2) 0.234956(10) 0.03286(9) Uani 1 1 d . . .

loop_
_atom_site_aniso_label
_atom_site_aniso_U_11
_atom_site_aniso_U_22
_atom_site_aniso_U_33
_atom_site_aniso_U_23
_atom_site_aniso_U_13
_atom_site_aniso_U_12
C1 0.032(3) 0.042(3) 0.034(2) -0.007(2) 0.003(2) 0.008(3)
C2 0.048(4) 0.071(5) 0.054(4) 0.005(4) -0.004(3) -0.019(4)
C3 0.063(5) 0.102(6) 0.045(4) 0.000(4) -0.018(4) -0.005(5)
C4 0.068(5) 0.059(4) 0.031(3) 0.004(3) 0.003(3) -0.003(4)
C5 0.058(5) 0.070(5) 0.054(4) 0.011(4) 0.003(3) -0.021(4)
C6 0.051(4) 0.062(4) 0.047(3) 0.006(3) -0.011(3) -0.013(4)
C7 0.027(3) 0.041(3) 0.046(3) -0.006(3) -0.001(2) 0.004(3)
C8 0.063(5) 0.030(3) 0.066(4) 0.000(3) 0.009(3) -0.004(3)
N1 0.038(3) 0.036(2) 0.037(2) 0.0017(18) 0.0033(19) -0.007(3)
Cl1 0.0350(7) 0.0395(6) 0.0383(6) -0.0016(5) -0.0021(5) 0.0009(6)
Cl3 0.0293(7) 0.0361(6) 0.0414(6) -0.0023(6) -0.0032(5) 0.0022(6)
Cl2 0.0273(7) 0.0343(6) 0.0550(9) 0.0077(6) 0.0023(6) 0.0011(6)
Pb1 0.02937(13) 0.02897(11) 0.04023(12) 0.00042(8) -0.00036(10) 0.00028(10)

loop_
_atom_type_symbol
_atom_type_description
_atom_type_scat_dispersion_real
_atom_type_scat_dispersion_imag
_atom_type_scat_source
C C 0.0033 0.0016 'International Tables Vol C Tables 4.2.6.8 and 6.1.1.4'
H H 0 0 'International Tables Vol C Tables 4.2.6.8 and 6.1.1.4'
N N 0.0061 0.0033 'International Tables Vol C Tables 4.2.6.8 and 6.1.1.4'
Cl Cl 0.1484 0.1585 'International Tables Vol C Tables 4.2.6.8 and 6.1.1.4'
Pb Pb -3.3944 10.1111 'International Tables Vol C Tables 4.2.6.8 and 6.1.1.4'

loop_
_exptl_crystal_face_index_h
_exptl_crystal_face_index_k
_exptl_crystal_face_index_l
_exptl_crystal_face_perp_dist
0 0 -1 0.075
0 0 1 0.075
4 0 1 0.16
0 1 -1 0.2
-4 0 1 0.16
-1 -5 8 0.2
-3 3 -4 0.19

loop_
_geom_angle_atom_site_label_1
_geom_angle_atom_site_label_2
_geom_angle_atom_site_label_3
_geom_angle
_geom_angle_site_symmetry_1
_geom_angle_site_symmetry_3
_geom_angle_publ_flag
C2 C1 C6 118.6(6) . . ?
C2 C1 C7 122.3(6) . . ?
C6 C1 C7 119.1(5) . . ?
C1 C2 C3 121.4(7) . . ?
C1 C2 H2 119.3 . . ?
C3 C2 H2 119.3 . . ?
C4 C3 C2 119.8(7) . . ?
C4 C3 H3 120.1 . . ?
C2 C3 H3 120.1 . . ?
C5 C4 C3 118.9(6) . . ?
C5 C4 H4 120.6 . . ?
C3 C4 H4 120.6 . . ?
C4 C5 C6 121.4(7) . . ?
C4 C5 H5 119.3 . . ?
C6 C5 H5 119.3 . . ?
C1 C6 C5 119.8(7) . . ?
C1 C6 H6 120.1 . . ?
C5 C6 H6 120.1 . . ?
C8 C7 N1 108.1(5) . . ?
C8 C7 C1 115.7(5) . . ?
N1 C7 C1 107.5(4) . . ?
C8 C7 H7 108.4 . . ?
N1 C7 H7 108.4 . . ?
C1 C7 H7 108.4 . . ?
C7 C8 H8A 109.5 . . ?
C7 C8 H8B 109.5 . . ?
H8A C8 H8B 109.5 . . ?
C7 C8 H8C 109.5 . . ?
H8A C8 H8C 109.5 . . ?
H8B C8 H8C 109.5 . . ?
C7 N1 H1A 109.5 . . ?
C7 N1 H1B 109.5 . . ?
H1A N1 H1B 109.5 . . ?
C7 N1 H1C 109.5 . . ?
H1A N1 H1C 109.5 . . ?
H1B N1 H1C 109.5 . . ?
Pb1 Cl1 Pb1 82.50(4) . 4_655 ?
Pb1 Cl3 Pb1 83.37(4) . 4_645 ?
Pb1 Cl2 Pb1 85.45(4) 4_655 . ?
Cl1 Pb1 Cl3 87.30(4) . . ?
Cl1 Pb1 Cl2 83.54(4) . 4_645 ?
Cl3 Pb1 Cl2 92.47(5) . 4_645 ?
Cl1 Pb1 Cl2 80.62(4) . . ?
Cl3 Pb1 Cl2 89.99(4) . . ?
Cl2 Pb1 Cl2 163.84(3) 4_645 . ?
Cl1 Pb1 Cl3 75.81(4) . 4_655 ?
Cl3 Pb1 Cl3 162.42(3) . 4_655 ?
Cl2 Pb1 Cl3 90.47(4) 4_645 4_655 ?
Cl2 Pb1 Cl3 82.57(4) . 4_655 ?
Cl1 Pb1 Cl1 149.66(4) . 4_645 ?
Cl3 Pb1 Cl1 73.74(4) . 4_645 ?
Cl2 Pb1 Cl1 74.07(4) 4_645 4_645 ?
Cl2 Pb1 Cl1 121.86(4) . 4_645 ?
Cl3 Pb1 Cl1 123.65(4) 4_655 4_645 ?

loop_
_geom_bond_atom_site_label_1
_geom_bond_atom_site_label_2
_geom_bond_distance
_geom_bond_site_symmetry_2
_geom_bond_publ_flag
C1 C2 1.378(9) . ?
C1 C6 1.379(9) . ?
C1 C7 1.522(8) . ?
C2 C3 1.382(11) . ?
C2 H2 0.93 . ?
C3 C4 1.381(11) . ?
C3 H3 0.93 . ?
C4 C5 1.370(11) . ?
C4 H4 0.93 . ?
C5 C6 1.388(11) . ?
C5 H5 0.93 . ?
C6 H6 0.93 . ?
C7 C8 1.498(9) . ?
C7 N1 1.511(7) . ?
C7 H7 0.98 . ?
C8 H8A 0.96 . ?
C8 H8B 0.96 . ?
C8 H8C 0.96 . ?
N1 H1A 0.89 . ?
N1 H1B 0.89 . ?
N1 H1C 0.89 . ?
Cl1 Pb1 2.6891(14) . ?
Cl1 Pb1 3.2189(14) 4_655 ?
Cl3 Pb1 2.7372(14) . ?
Cl3 Pb1 3.1338(15) 4_645 ?
Cl2 Pb1 2.8216(14) 4_655 ?
Cl2 Pb1 2.9480(14) . ?
Pb1 Cl2 2.8216(15) 4_645 ?
Pb1 Cl3 3.1338(15) 4_655 ?
Pb1 Cl1 3.2189(14) 4_645 ?

loop_
_geom_hbond_atom_site_label_D
_geom_hbond_atom_site_label_H
_geom_hbond_atom_site_label_A
_geom_hbond_distance_DH
_geom_hbond_distance_HA
_geom_hbond_distance_DA
_geom_hbond_angle_DHA
_geom_hbond_site_symmetry_A
N1 H1A Cl3 0.89 2.53 3.369(5) 157.2 .
N1 H1B Cl1 0.89 2.47 3.327(5) 160.7 1_655
N1 H1C Cl2 0.89 2.59 3.289(5) 136.6 .
N1 H1C Cl3 0.89 2.76 3.449(5) 135.1 4_755

loop_
_geom_torsion_atom_site_label_1
_geom_torsion_atom_site_label_2
_geom_torsion_atom_site_label_3
_geom_torsion_atom_site_label_4
_geom_torsion
_geom_torsion_site_symmetry_1
_geom_torsion_site_symmetry_2
_geom_torsion_site_symmetry_3
_geom_torsion_site_symmetry_4
_geom_torsion_publ_flag
C6 C1 C2 C3 2.9(11) . . . . ?
C7 C1 C2 C3 -177.2(7) . . . . ?
C1 C2 C3 C4 -3.0(13) . . . . ?
C2 C3 C4 C5 1.0(13) . . . . ?
C3 C4 C5 C6 0.9(13) . . . . ?
C2 C1 C6 C5 -1.0(11) . . . . ?
C7 C1 C6 C5 179.1(7) . . . . ?
C4 C5 C6 C1 -0.9(13) . . . . ?
C2 C1 C7 C8 -25.7(9) . . . . ?
C6 C1 C7 C8 154.3(6) . . . . ?
C2 C1 C7 N1 95.3(7) . . . . ?
C6 C1 C7 N1 -84.8(7) . . . . ?
Pb1 Cl1 Pb1 Cl3 132.04(4) 4_655 . . . ?
Pb1 Cl1 Pb1 Cl2 -135.16(4) 4_655 . . 4_645 ?
Pb1 Cl1 Pb1 Cl2 41.60(3) 4_655 . . . ?
Pb1 Cl1 Pb1 Cl3 -43.03(3) 4_655 . . 4_655 ?
Pb1 Cl1 Pb1 Cl1 -177.41(3) 4_655 . . 4_645 ?
Pb1 Cl3 Pb1 Cl1 113.52(4) 4_645 . . . ?
Pb1 Cl3 Pb1 Cl2 30.11(5) 4_645 . . 4_645 ?
Pb1 Cl3 Pb1 Cl2 -165.87(4) 4_645 . . . ?
Pb1 Cl3 Pb1 Cl3 129.52(10) 4_645 . . 4_655 ?
Pb1 Cl3 Pb1 Cl1 -42.51(3) 4_645 . . 4_645 ?
Pb1 Cl2 Pb1 Cl1 -48.88(4) 4_655 . . . ?
Pb1 Cl2 Pb1 Cl3 -136.14(5) 4_655 . . . ?
Pb1 Cl2 Pb1 Cl2 -37.26(10) 4_655 . . 4_645 ?
Pb1 Cl2 Pb1 Cl3 27.88(4) 4_655 . . 4_655 ?
Pb1 Cl2 Pb1 Cl1 153.11(3) 4_655 . . 4_645 ?
